data_7704219
loop_
_publ_author_name
'Liu, Jingjing'
'Nodaraki, Lydia E.'
'Cobb, Philip J.'
'Giansiracusa, Marcus J.'
'Ortu, Fabrizio'
'Tuna, Floriana'
'Mills, David P.'

_publ_section_title
;
 Synthesis and characterisation of light lanthanide bis-phospholyl
 borohydride complexes.
;
_journal_issue 19
_journal_name_full 'Dalton transactions (Cambridge, England : 2003)'
_journal_page_first 6504
_journal_page_last 6511
_journal_paper_doi 10.1039/d0dt01241f
_journal_volume 49
_journal_year 2020
_chemical_formula_moiety 'C48 H88 B2 Nd2 P4'
_chemical_formula_sum 'C48 H88 B2 Nd2 P4'
_chemical_formula_weight 1099.16
_chemical_name_systematic '[Nd(Htp)2(BH4)]2'
_chemical_properties_physical Air-sensitive,Moisture-sensitive
_space_group_crystal_system monoclinic
_space_group_IT_number 15
_space_group_name_Hall '-I 2ya'
_space_group_name_H-M_alt 'I 1 2/a 1'
_atom_sites_solution_hydrogens mixed
_atom_sites_solution_primary direct
_atom_sites_solution_secondary difmap
_audit_creation_date 2019-11-07
_audit_creation_method
;
Olex2 1.2
(compiled 2018.05.29 svn.r3508 for OlexSys, GUI svn.r5506)
;
_audit_update_record
;
2020-03-23 deposited with the CCDC.	2020-04-28 downloaded from the CCDC.
;
_cell_angle_alpha 90
_cell_angle_beta 93.734(10)
_cell_angle_gamma 90
_cell_formula_units_Z 4
_cell_length_a 20.3618(13)
_cell_length_b 12.8239(19)
_cell_length_c 20.685(3)
_cell_measurement_reflns_used 1390
_cell_measurement_temperature 150(2)
_cell_measurement_theta_max 26.9780
_cell_measurement_theta_min 3.3570
_cell_volume 5389.8(12)
_computing_cell_refinement 'CrysAlisPro 1.171.40.7b (Rigaku OD, 2018)'
_computing_data_collection 'CrysAlisPro 1.171.40.7b (Rigaku OD, 2018)'
_computing_data_reduction 'CrysAlisPro 1.171.40.7b (Rigaku OD, 2018)'
_computing_molecular_graphics 'Olex2 (Dolomanov et al., 2009)'
_computing_publication_material 'Olex2 (Dolomanov et al., 2009)'
_computing_structure_refinement 'ShelXL (Sheldrick, 2015)'
_computing_structure_solution 'ShelXS (Sheldrick, 2008)'
_diffrn_ambient_environment N~2~
_diffrn_ambient_temperature 150(2)
_diffrn_detector 'CCD plate'
_diffrn_detector_area_resol_mean 8.0714
_diffrn_detector_type Eos
_diffrn_measured_fraction_theta_full 0.990
_diffrn_measured_fraction_theta_max 0.990
_diffrn_measurement_details
;
List of Runs (angles in degrees, time in seconds):

  # Type    Start    End  Width  t~exp~   \w     \q     \k     \f   Frames
#--------------------------------------------------------------------------
  1  \w    -40.00  50.00   1.00   30.00    --  -18.77  57.00 120.00   90
  2  \w    -51.00  52.00   1.00   30.00    --   20.02 -77.00-120.00  103
;
_diffrn_measurement_device 'four-circle diffractometer'
_diffrn_measurement_device_type 'SuperNova, Single source at offset/far, Eos'
_diffrn_measurement_method '\w scans'
_diffrn_orient_matrix_type 'CrysAlisPro convention (1999,Acta A55,543-557)'
_diffrn_orient_matrix_UB_11 -0.0109512000
_diffrn_orient_matrix_UB_12 -0.0467736000
_diffrn_orient_matrix_UB_13 0.0140265000
_diffrn_orient_matrix_UB_21 0.0148899000
_diffrn_orient_matrix_UB_22 -0.0293901000
_diffrn_orient_matrix_UB_23 -0.0242325000
_diffrn_orient_matrix_UB_31 0.0295829000
_diffrn_orient_matrix_UB_32 -0.0024743000
_diffrn_orient_matrix_UB_33 0.0199813000
_diffrn_radiation_monochromator mirror
_diffrn_radiation_probe x-ray
_diffrn_radiation_type MoK\a
_diffrn_radiation_wavelength 0.71073
_diffrn_reflns_av_R_equivalents 0.1827
_diffrn_reflns_av_unetI/netI 0.3509
_diffrn_reflns_Laue_measured_fraction_full 0.990
_diffrn_reflns_Laue_measured_fraction_max 0.990
_diffrn_reflns_limit_h_max 24
_diffrn_reflns_limit_h_min -15
_diffrn_reflns_limit_k_max 15
_diffrn_reflns_limit_k_min -13
_diffrn_reflns_limit_l_max 24
_diffrn_reflns_limit_l_min -24
_diffrn_reflns_number 8100
_diffrn_reflns_point_group_measured_fraction_full 0.990
_diffrn_reflns_point_group_measured_fraction_max 0.990
_diffrn_reflns_theta_full 25.027
_diffrn_reflns_theta_max 25.027
_diffrn_reflns_theta_min 2.694
_diffrn_source 'micro-focus sealed X-ray tube'
_diffrn_source_type 'SuperNova (Mo) X-ray Source'
_exptl_absorpt_coefficient_mu 2.053
_exptl_absorpt_correction_T_max 1.000
_exptl_absorpt_correction_T_min 0.526
_exptl_absorpt_correction_type gaussian
_exptl_absorpt_process_details
;
CrysAlisPro 1.171.40.7b (Rigaku Oxford Diffraction, 2018)
Numerical absorption correction based on gaussian integration over
			a multifaceted crystal model
Empirical absorption correction using spherical harmonics,
 implemented in SCALE3 ABSPACK scaling algorithm.
;
_exptl_crystal_colour 'clear light green'
_exptl_crystal_colour_lustre clear
_exptl_crystal_colour_modifier light
_exptl_crystal_colour_primary green
_exptl_crystal_density_diffrn 1.355
_exptl_crystal_description block
_exptl_crystal_F_000 2264
_exptl_crystal_preparation adpm586
_exptl_crystal_recrystallization_method adpm586
_exptl_crystal_size_max 0.272
_exptl_crystal_size_mid 0.224
_exptl_crystal_size_min 0.103
_refine_diff_density_max 3.535
_refine_diff_density_min -1.693
_refine_diff_density_rms 0.252
_refine_ls_extinction_method none
_refine_ls_goodness_of_fit_ref 0.988
_refine_ls_hydrogen_treatment mixed
_refine_ls_matrix_type full
_refine_ls_number_parameters 317
_refine_ls_number_reflns 4714
_refine_ls_number_restraints 897
_refine_ls_restrained_S_all 0.951
_refine_ls_R_factor_all 0.2540
_refine_ls_R_factor_gt 0.1188
_refine_ls_shift/su_max 0.001
_refine_ls_shift/su_mean 0.000
_refine_ls_structure_factor_coef Fsqd
_refine_ls_weighting_details 'w=1/[\s^2^(Fo^2^)+(0.1514P)^2^] where P=(Fo^2^+2Fc^2^)/3'
_refine_ls_weighting_scheme calc
_refine_ls_wR_factor_gt 0.2827
_refine_ls_wR_factor_ref 0.3781
_reflns_Friedel_coverage 0.000
_reflns_number_gt 1746
_reflns_number_total 4714
_reflns_threshold_expression 'I > 2\s(I)'
_cod_data_source_file d0dt01241f2.cif
_cod_data_source_block 1-Nd
_cod_depositor_comments 'Adding full bibliography for 7704215--7704221.cif.'
_cod_original_cell_volume 5389.7(12)
_cod_database_code 7704219
_manchester_internal_diff_code adpm586
_manchester_internal_coll_client JJL/DPM
_manchester_internal_coll_user JJL
_manchester_internal_coll_date 29/4/19
_manchester_internal_process_date 29/4/19
_manchester_internal_process_user JJL
_manchester_internal_solution_date 29/4/19
_manchester_internal_solution_user JJL
_manchester_internal_refinement_date 16/7/19
_manchester_internal_refinement_user JJL
_manchester_internal_validation_date 6/11/19
_manchester_internal_validation_user PJC
_shelx_shelxl_version_number 2018/3
_chemical_oxdiff_formula C48B2P4Nd2
_shelx_space_group_comment
;
The symmetry employed for this shelxl refinement is uniquely defined
by the following loop, which should always be used as a source of
symmetry information in preference to the above space-group names.
They are only intended as comments.
;
_shelx_estimated_absorpt_t_max 0.816
_shelx_estimated_absorpt_t_min 0.605
_reflns_odcompleteness_completeness 98.08
_reflns_odcompleteness_iscentric 1
_reflns_odcompleteness_theta 26.32
_olex2_refinement_description
;
1. Fixed Uiso
 At 1.2 times of:
  All C(H) groups
 At 1.5 times of:
  All B(H,H,H,H) groups, All C(H,H,H) groups
2. Restrained distances
 B1-H1A = B1-H1B = B1-H1C = B1-H1D
 1.15 with sigma of 0.02
 C14-C13 = C15-C14 = C16-C15 = C4-C3 = C3-C2 = C2-C1
 1.39 with sigma of 0.01
 H1C-H1B \\sim H1D-H1B \\sim H1D-H1C \\sim H1A-H1D \\sim H1A-H1B \\sim H1A-H1C
 with sigma of 0.02
 C4-C2 \\sim C3-C1 \\sim C16-C14 \\sim C15-C13
 with sigma of 0.02
 C24-C23 \\sim C24-C22 \\sim C23-C22 \\sim C24A-C22A \\sim C24A-C23A \\sim
C23A-C22A \\sim C20-C19 ~
 C20A-C19A \\sim C19-C18 \\sim C19A-C18A \\sim C20-C18 \\sim C20A-C18A \\sim
C11-C10 \\sim C12-C10 ~
 C12-C11 \\sim C8-C6 \\sim C8-C7 \\sim C7-C6
 with sigma of 0.02
 C24-C21 \\sim C24A-C21 \\sim C22-C21 \\sim C22A-C21 \\sim C23-C21 \\sim
C23A-C21 \\sim C16-C15 \\sim C20A-
 C17 \\sim C20-C17 \\sim C18A-C17 \\sim C18-C17 \\sim C19A-C17 \\sim C19-C17
\\sim C9-C12 \\sim C9-C11 \\sim C9-
 C10 \\sim C8-C5 \\sim C7-C5 \\sim C6-C5
 with sigma of 0.02
3. Uiso/Uaniso restraints and constraints
All non-hydrogen atoms have similar U: within 2A with sigma of 0.01 and sigma
for terminal atoms of 0.02
4. Rigid body (RIGU) restrains
 All non-hydrogen atoms
 with sigma for 1-2 distances of 0.004 and sigma for 1-3 distances of 0.004
5. Others
 Sof(C18A)=Sof(H18D)=Sof(H18E)=Sof(H18F)=Sof(C19A)=Sof(H19D)=Sof(H19E)=
 Sof(H19F)=Sof(C20A)=Sof(H20D)=Sof(H20E)=Sof(H20F)=1-FVAR(1)
 Sof(C18)=Sof(H18A)=Sof(H18B)=Sof(H18C)=Sof(C19)=Sof(H19A)=Sof(H19B)=Sof(H19C)=
 Sof(C20)=Sof(H20A)=Sof(H20B)=Sof(H20C)=FVAR(1)
 Sof(C22A)=Sof(H22D)=Sof(H22E)=Sof(H22F)=Sof(C23A)=Sof(H23D)=Sof(H23E)=
 Sof(H23F)=Sof(C24A)=Sof(H24D)=Sof(H24E)=Sof(H24F)=1-FVAR(2)
 Sof(C22)=Sof(H22A)=Sof(H22B)=Sof(H22C)=Sof(C23)=Sof(H23C)=Sof(H23B)=Sof(H23A)=
 Sof(C24)=Sof(H24A)=Sof(H24B)=Sof(H24C)=FVAR(2)
6.a Me refined with riding coordinates:
 C6(H6A,H6B,H6C), C7(H7A,H7B,H7C), C8(H8A,H8B,H8C), C10(H10A,H10B,H10C),
 C11(H11A,H11B,H11C), C12(H12A,H12B,H12C), C18(H18A,H18B,H18C), C19(H19A,H19B,
 H19C), C20(H20A,H20B,H20C), C22(H22A,H22B,H22C), C23(H23C,H23B,H23A), C24(H24A,
 H24B,H24C), C18A(H18D,H18E,H18F), C19A(H19D,H19E,H19F), C20A(H20D,H20E,H20F),
 C22A(H22D,H22E,H22F), C23A(H23D,H23E,H23F), C24A(H24D,H24E,H24F)
6.b Aromatic/amide H refined with riding coordinates:
 C2(H2), C3(H3), C14(H14), C15(H15)
;
_manchester_internal_coll_frame_method '\w scans'
_manchester_internal_coll_frame_time 3.5s
_manchester_internal_coll_frame_width 1
_manchester_internal_coll_type custom
_olex2_submission_special_instructions 'No special instructions were received'
_oxdiff_exptl_absorpt_empirical_details
;
Empirical correction (ABSPACK) includes:
- Absorption correction using spherical harmonics
- Frame scaling
;
_oxdiff_exptl_absorpt_empirical_full_max 4.203
_oxdiff_exptl_absorpt_empirical_full_min 0.236

loop_
_space_group_symop_operation_xyz
'x, y, z'
'-x+1/2, y, -z'
'x+1/2, y+1/2, z+1/2'
'-x+1, y+1/2, -z+1/2'
'-x, -y, -z'
'x-1/2, -y, z'
'-x+1/2, -y+1/2, -z+1/2'
'x, -y+1/2, z+1/2'

loop_
_atom_site_label
_atom_site_type_symbol
_atom_site_fract_x
_atom_site_fract_y
_atom_site_fract_z
_atom_site_U_iso_or_equiv
_atom_site_adp_type
_atom_site_occupancy
_atom_site_site_symmetry_order
_atom_site_calc_flag
_atom_site_refinement_flags_posn
_atom_site_refinement_flags_adp
_atom_site_refinement_flags_occupancy
_atom_site_disorder_assembly
_atom_site_disorder_group
Nd1 Nd 0.250000 0.20167(15) 0.000000 0.0431(6) Uani 1 2 d S TU P . .
Nd2 Nd 0.250000 0.54091(15) 0.000000 0.0489(6) Uani 1 2 d S TU P . .
P1 P 0.2749(2) 0.2024(6) 0.1483(3) 0.0525(17) Uani 1 1 d . U . . .
P2 P 0.2386(4) 0.7118(8) -0.1005(5) 0.097(3) Uani 1 1 d . U . . .
C1 C 0.3419(8) 0.1399(15) 0.1095(11) 0.052(3) Uani 1 1 d D U . . .
C2 C 0.3181(7) 0.0546(15) 0.0745(10) 0.055(4) Uani 1 1 d D U . . .
H2 H 0.344239 0.015410 0.046867 0.066 Uiso 1 1 calc R . . . .
C3 C 0.2530(7) 0.0311(14) 0.0831(10) 0.057(4) Uani 1 1 d D U . . .
H3 H 0.232219 -0.030439 0.066422 0.069 Uiso 1 1 calc R . . . .
C4 C 0.2207(8) 0.1050(17) 0.1182(11) 0.059(3) Uani 1 1 d D U . . .
C5 C 0.4134(7) 0.1706(14) 0.1228(8) 0.054(4) Uani 1 1 d D U . . .
C6 C 0.4364(9) 0.1048(15) 0.1784(9) 0.069(6) Uani 1 1 d D U . . .
H6A H 0.409336 0.118444 0.214995 0.104 Uiso 1 1 calc R . . . .
H6B H 0.432543 0.031102 0.166145 0.104 Uiso 1 1 calc R . . . .
H6C H 0.482470 0.121070 0.191011 0.104 Uiso 1 1 calc R . . . .
C7 C 0.4218(8) 0.2830(14) 0.1411(10) 0.065(5) Uani 1 1 d D U . . .
H7A H 0.406676 0.327004 0.104323 0.098 Uiso 1 1 calc R . . . .
H7B H 0.395905 0.298449 0.178201 0.098 Uiso 1 1 calc R . . . .
H7C H 0.468411 0.297244 0.152641 0.098 Uiso 1 1 calc R . . . .
C8 C 0.4552(9) 0.1487(17) 0.0677(9) 0.067(6) Uani 1 1 d D U . . .
H8A H 0.440502 0.191894 0.030457 0.101 Uiso 1 1 calc R . . . .
H8B H 0.501239 0.164815 0.080658 0.101 Uiso 1 1 calc R . . . .
H8C H 0.451311 0.074847 0.055792 0.101 Uiso 1 1 calc R . . . .
C9 C 0.1521(8) 0.0917(15) 0.1430(9) 0.069(4) Uani 1 1 d D U . . .
C10 C 0.1229(10) 0.1914(15) 0.1659(11) 0.077(6) Uani 1 1 d D U . . .
H10A H 0.152976 0.223299 0.199111 0.116 Uiso 1 1 calc R . . . .
H10B H 0.115801 0.239456 0.129260 0.116 Uiso 1 1 calc R . . . .
H10C H 0.080675 0.176622 0.184259 0.116 Uiso 1 1 calc R . . . .
C11 C 0.1571(10) 0.0196(18) 0.2003(10) 0.093(7) Uani 1 1 d D U . . .
H11A H 0.187634 0.048977 0.234059 0.139 Uiso 1 1 calc R . . . .
H11B H 0.113549 0.011360 0.217229 0.139 Uiso 1 1 calc R . . . .
H11C H 0.173291 -0.048493 0.186927 0.139 Uiso 1 1 calc R . . . .
C12 C 0.1058(10) 0.0453(19) 0.0931(10) 0.090(7) Uani 1 1 d D U . . .
H12A H 0.101811 0.091228 0.055139 0.134 Uiso 1 1 calc R . . . .
H12B H 0.122276 -0.022974 0.080300 0.134 Uiso 1 1 calc R . . . .
H12C H 0.062534 0.036879 0.110602 0.134 Uiso 1 1 calc R . . . .
C13 C 0.1669(11) 0.6444(19) -0.0934(14) 0.079(4) Uani 1 1 d D U . . .
C14 C 0.1763(8) 0.5483(17) -0.1215(12) 0.074(4) Uani 1 1 d D U . . .
H14 H 0.141364 0.499349 -0.126815 0.088 Uiso 1 1 calc R . . . .
C15 C 0.2362(9) 0.5261(16) -0.1411(12) 0.077(4) Uani 1 1 d D U . . .
H15 H 0.247835 0.460826 -0.158779 0.092 Uiso 1 1 calc R . . . .
C16 C 0.2802(10) 0.6118(19) -0.1324(14) 0.075(4) Uani 1 1 d D U . . .
C17 C 0.0942(9) 0.6822(18) -0.0828(10) 0.079(5) Uani 1 1 d D U . . .
C21 C 0.3423(9) 0.6094(14) -0.1676(10) 0.069(4) Uani 1 1 d D U . . .
B1 B 0.1581(9) 0.3671(18) 0.0164(10) 0.033(5) Uiso 1 1 d D U . . .
H1A H 0.143(5) 0.282(4) 0.007(6) 0.050 Uiso 1 1 d DR . . . .
H1B H 0.112(3) 0.418(7) 0.019(5) 0.050 Uiso 1 1 d DR . . . .
H1D H 0.189(5) 0.372(9) 0.065(3) 0.050 Uiso 1 1 d DR . . . .
H1C H 0.189(5) 0.397(9) -0.024(4) 0.050 Uiso 1 1 d DR . . . .
C18 C 0.083(4) 0.736(7) -0.020(3) 0.085(7) Uani 0.22(2) 1 d D U . A 1
H18A H 0.089418 0.686443 0.015593 0.128 Uiso 0.22(2) 1 calc R . . A 1
H18B H 0.113242 0.794366 -0.013885 0.128 Uiso 0.22(2) 1 calc R . . A 1
H18C H 0.037224 0.762079 -0.021787 0.128 Uiso 0.22(2) 1 calc R . . A 1
C19 C 0.0415(12) 0.601(3) -0.093(5) 0.081(7) Uani 0.22(2) 1 d D U . A 1
H19A H 0.047500 0.564099 -0.133918 0.121 Uiso 0.22(2) 1 calc R . . A 1
H19B H 0.044355 0.551534 -0.057208 0.121 Uiso 0.22(2) 1 calc R . . A 1
H19C H -0.001742 0.634968 -0.095656 0.121 Uiso 0.22(2) 1 calc R . . A 1
C20 C 0.083(4) 0.761(6) -0.136(3) 0.081(7) Uani 0.22(2) 1 d D U . A 1
H20A H 0.090260 0.728611 -0.177524 0.121 Uiso 0.22(2) 1 calc R . . A 1
H20B H 0.037717 0.787068 -0.136078 0.121 Uiso 0.22(2) 1 calc R . . A 1
H20C H 0.113735 0.819355 -0.128176 0.121 Uiso 0.22(2) 1 calc R . . A 1
C22 C 0.3760(13) 0.7115(16) -0.1525(15) 0.069(6) Uani 0.76(2) 1 d D U . B 1
H22A H 0.345724 0.769001 -0.163946 0.103 Uiso 0.76(2) 1 calc R . . B 1
H22B H 0.389235 0.714760 -0.106129 0.103 Uiso 0.76(2) 1 calc R . . B 1
H22C H 0.415076 0.717500 -0.177537 0.103 Uiso 0.76(2) 1 calc R . . B 1
C23 C 0.3890(11) 0.5246(17) -0.1499(13) 0.063(6) Uani 0.76(2) 1 d D U . B 1
H23C H 0.400144 0.526306 -0.103139 0.095 Uiso 0.76(2) 1 calc R . . B 1
H23B H 0.368776 0.457354 -0.161797 0.095 Uiso 0.76(2) 1 calc R . . B 1
H23A H 0.429056 0.533858 -0.173100 0.095 Uiso 0.76(2) 1 calc R . . B 1
C24 C 0.3248(12) 0.608(2) -0.2383(10) 0.062(6) Uani 0.76(2) 1 d D U . B 1
H24A H 0.293827 0.664648 -0.249463 0.092 Uiso 0.76(2) 1 calc R . . B 1
H24B H 0.364721 0.617526 -0.261733 0.092 Uiso 0.76(2) 1 calc R . . B 1
H24C H 0.304441 0.541022 -0.250431 0.092 Uiso 0.76(2) 1 calc R . . B 1
C18A C 0.0985(14) 0.7898(19) -0.0582(16) 0.085(6) Uani 0.78(2) 1 d D U . A 2
H18D H 0.120176 0.833773 -0.089209 0.127 Uiso 0.78(2) 1 calc R . . A 2
H18E H 0.054154 0.816483 -0.052639 0.127 Uiso 0.78(2) 1 calc R . . A 2
H18F H 0.124136 0.790810 -0.016422 0.127 Uiso 0.78(2) 1 calc R . . A 2
C19A C 0.0617(15) 0.615(2) -0.0365(14) 0.084(7) Uani 0.78(2) 1 d D U . A 2
H19D H 0.059032 0.543595 -0.053251 0.126 Uiso 0.78(2) 1 calc R . . A 2
H19E H 0.087207 0.615666 0.005329 0.126 Uiso 0.78(2) 1 calc R . . A 2
H19F H 0.017226 0.641339 -0.030888 0.126 Uiso 0.78(2) 1 calc R . . A 2
C20A C 0.0578(13) 0.678(3) -0.1469(11) 0.079(6) Uani 0.78(2) 1 d D U . A 2
H20D H 0.055617 0.605713 -0.162127 0.118 Uiso 0.78(2) 1 calc R . . A 2
H20E H 0.013135 0.704861 -0.143264 0.118 Uiso 0.78(2) 1 calc R . . A 2
H20F H 0.080563 0.720801 -0.177686 0.118 Uiso 0.78(2) 1 calc R . . A 2
C22A C 0.402(2) 0.623(4) -0.123(3) 0.065(7) Uani 0.24(2) 1 d D U . B 2
H22D H 0.403327 0.568430 -0.089766 0.098 Uiso 0.24(2) 1 calc R . . B 2
H22E H 0.441510 0.617668 -0.147709 0.098 Uiso 0.24(2) 1 calc R . . B 2
H22F H 0.400987 0.691553 -0.102317 0.098 Uiso 0.24(2) 1 calc R . . B 2
C23A C 0.3480(13) 0.507(2) -0.2004(16) 0.067(7) Uani 0.24(2) 1 d D U . B 2
H23D H 0.348847 0.450717 -0.167982 0.100 Uiso 0.24(2) 1 calc R . . B 2
H23E H 0.310160 0.496550 -0.231570 0.100 Uiso 0.24(2) 1 calc R . . B 2
H23F H 0.388683 0.504648 -0.223191 0.100 Uiso 0.24(2) 1 calc R . . B 2
C24A C 0.341(4) 0.692(3) -0.218(2) 0.067(7) Uani 0.24(2) 1 d D U . B 2
H24D H 0.301851 0.683818 -0.247233 0.101 Uiso 0.24(2) 1 calc R . . B 2
H24E H 0.340068 0.760640 -0.196740 0.101 Uiso 0.24(2) 1 calc R . . B 2
H24F H 0.380591 0.686755 -0.242132 0.101 Uiso 0.24(2) 1 calc R . . B 2

loop_
_atom_site_aniso_label
_atom_site_aniso_U_11
_atom_site_aniso_U_22
_atom_site_aniso_U_33
_atom_site_aniso_U_23
_atom_site_aniso_U_13
_atom_site_aniso_U_12
Nd1 0.0281(7) 0.0460(14) 0.0549(11) 0.000 0.0003(7) 0.000
Nd2 0.0335(8) 0.0460(15) 0.0660(13) 0.000 -0.0055(7) 0.000
P1 0.031(2) 0.065(5) 0.061(4) 0.007(3) 0.003(2) -0.004(3)
P2 0.087(5) 0.086(7) 0.119(6) -0.010(5) 0.014(4) 0.003(4)
C1 0.026(5) 0.061(7) 0.068(7) 0.015(6) 0.004(5) -0.002(5)
C2 0.036(6) 0.057(9) 0.071(8) 0.010(7) -0.011(6) 0.009(6)
C3 0.038(6) 0.061(9) 0.073(8) 0.003(7) -0.001(6) 0.003(6)
C4 0.034(5) 0.070(8) 0.071(7) 0.005(6) 0.003(5) -0.005(5)
C5 0.025(5) 0.065(9) 0.073(8) 0.022(7) 0.003(5) 0.001(6)
C6 0.033(8) 0.087(14) 0.088(12) 0.036(11) -0.003(8) 0.018(9)
C7 0.029(8) 0.069(10) 0.098(14) 0.016(10) 0.002(9) -0.006(8)
C8 0.034(8) 0.083(15) 0.086(11) 0.017(11) 0.014(8) 0.007(9)
C9 0.035(6) 0.087(10) 0.084(9) 0.014(8) 0.002(6) -0.006(6)
C10 0.038(9) 0.093(13) 0.100(15) 0.016(11) 0.004(10) 0.004(9)
C11 0.052(11) 0.119(16) 0.107(14) 0.042(12) 0.006(10) 0.009(12)
C12 0.050(10) 0.116(17) 0.102(13) 0.006(12) -0.002(9) -0.030(11)
C13 0.058(6) 0.082(8) 0.096(8) 0.013(7) 0.003(6) 0.012(6)
C14 0.061(7) 0.077(9) 0.078(9) 0.006(8) -0.031(7) 0.015(7)
C15 0.071(7) 0.076(9) 0.082(9) 0.005(8) -0.011(7) 0.001(6)
C16 0.064(6) 0.071(8) 0.090(8) 0.007(7) 0.002(6) 0.007(6)
C17 0.059(7) 0.086(10) 0.093(10) 0.025(9) 0.010(7) 0.018(7)
C21 0.062(7) 0.062(10) 0.082(9) 0.005(8) 0.000(7) 0.009(6)
C18 0.071(13) 0.088(15) 0.098(13) 0.021(12) 0.013(12) 0.015(13)
C19 0.058(11) 0.086(14) 0.099(15) 0.022(13) 0.013(13) 0.020(11)
C20 0.061(13) 0.085(15) 0.096(13) 0.024(12) 0.010(12) 0.021(11)
C22 0.056(10) 0.062(12) 0.089(13) 0.003(11) 0.006(10) 0.011(8)
C23 0.056(10) 0.061(12) 0.073(13) 0.009(12) 0.004(10) 0.005(9)
C24 0.051(10) 0.052(14) 0.082(10) 0.023(11) 0.003(8) -0.010(10)
C18A 0.077(12) 0.087(12) 0.092(14) 0.023(11) 0.019(11) 0.014(10)
C19A 0.065(11) 0.084(14) 0.104(14) 0.026(12) 0.017(10) 0.017(11)
C20A 0.053(10) 0.085(15) 0.098(12) 0.019(12) 0.005(9) 0.031(11)
C22A 0.056(10) 0.061(15) 0.079(13) 0.006(13) 0.007(10) 0.007(12)
C23A 0.060(13) 0.059(12) 0.080(14) 0.011(11) -0.005(11) 0.009(11)
C24A 0.057(13) 0.059(13) 0.086(13) 0.005(11) 0.002(11) 0.008(12)

loop_
_atom_type_symbol
_atom_type_description
_atom_type_scat_dispersion_real
_atom_type_scat_dispersion_imag
_atom_type_scat_source
C C 0.0033 0.0016 'International Tables Vol C Tables 4.2.6.8 and 6.1.1.4'
H H 0.0000 0.0000 'International Tables Vol C Tables 4.2.6.8 and 6.1.1.4'
B B 0.0013 0.0007 'International Tables Vol C Tables 4.2.6.8 and 6.1.1.4'
Nd Nd -0.1943 3.0179 'International Tables Vol C Tables 4.2.6.8 and 6.1.1.4'
P P 0.1023 0.0942 'International Tables Vol C Tables 4.2.6.8 and 6.1.1.4'

loop_
_exptl_crystal_face_index_h
_exptl_crystal_face_index_k
_exptl_crystal_face_index_l
_exptl_crystal_face_perp_dist
14 -13 -15 0.0852
3 -18 4 0.0304
1 18 -2 0.0694
23 0 16 0.1305
-21 11 -9 0.0522
-15 10 20 0.0678
11 -10 -22 0.0695
-14 -14 13 0.0350

loop_
_geom_angle_atom_site_label_1
_geom_angle_atom_site_label_2
_geom_angle_atom_site_label_3
_geom_angle
_geom_angle_site_symmetry_1
_geom_angle_site_symmetry_3
_geom_angle_publ_flag
P1 Nd1 P1 179.6(3) 2 . ?
P1 Nd1 H1A 88(3) 2 . ?
P1 Nd1 H1A 92(3) . . ?
C1 Nd1 P1 34.9(4) . . ?
C1 Nd1 P1 145.2(4) . 2 ?
C1 Nd1 P1 34.9(4) 2 2 ?
C1 Nd1 P1 145.2(4) 2 . ?
C1 Nd1 C1 148.9(7) 2 . ?
C1 Nd1 H1A 127(3) . . ?
C1 Nd1 H1A 68(2) 2 . ?
C2 Nd1 P1 53.1(4) 2 2 ?
C2 Nd1 P1 127.2(4) 2 . ?
C2 Nd1 P1 127.2(4) . 2 ?
C2 Nd1 P1 53.1(4) . . ?
C2 Nd1 C1 27.8(3) 2 2 ?
C2 Nd1 C1 121.1(7) . 2 ?
C2 Nd1 C1 121.1(7) 2 . ?
C2 Nd1 C1 27.8(3) . . ?
C2 Nd1 C2 93.5(7) 2 . ?
C2 Nd1 C3 78.3(6) 2 . ?
C2 Nd1 C3 28.9(3) . . ?
C2 Nd1 C3 78.3(6) . 2 ?
C2 Nd1 C3 28.9(3) 2 2 ?
C2 Nd1 C4 93.2(6) . 2 ?
C2 Nd1 C4 49.1(4) 2 2 ?
C2 Nd1 C4 93.2(6) 2 . ?
C2 Nd1 C4 49.1(4) . . ?
C2 Nd1 B1 105.4(6) 2 . ?
C2 Nd1 B1 105.4(6) . 2 ?
C2 Nd1 B1 138.6(5) 2 2 ?
C2 Nd1 B1 138.6(5) . . ?
C2 Nd1 H1A 84.5(14) 2 . ?
C2 Nd1 H1A 133(3) . . ?
C3 Nd1 P1 127.9(4) . 2 ?
C3 Nd1 P1 52.4(4) 2 2 ?
C3 Nd1 P1 52.4(4) . . ?
C3 Nd1 P1 127.9(4) 2 . ?
C3 Nd1 C1 104.5(6) 2 . ?
C3 Nd1 C1 47.7(4) 2 2 ?
C3 Nd1 C1 47.7(4) . . ?
C3 Nd1 C1 104.5(6) . 2 ?
C3 Nd1 C3 76.2(7) . 2 ?
C3 Nd1 C4 28.5(3) 2 2 ?
C3 Nd1 C4 101.0(7) 2 . ?
C3 Nd1 C4 28.5(3) . . ?
C3 Nd1 C4 101.0(7) . 2 ?
C3 Nd1 B1 131.9(5) 2 . ?
C3 Nd1 B1 131.9(5) . 2 ?
C3 Nd1 B1 119.8(5) . . ?
C3 Nd1 B1 119.8(5) 2 2 ?
C3 Nd1 H1A 112.8(16) 2 . ?
C3 Nd1 H1A 107(2) . . ?
C4 Nd1 P1 34.2(4) 2 2 ?
C4 Nd1 P1 34.2(4) . . ?
C4 Nd1 P1 146.1(4) 2 . ?
C4 Nd1 P1 146.1(4) . 2 ?
C4 Nd1 C1 112.7(5) . 2 ?
C4 Nd1 C1 51.7(5) 2 2 ?
C4 Nd1 C1 51.7(5) . . ?
C4 Nd1 C1 112.7(5) 2 . ?
C4 Nd1 C4 128.2(8) 2 . ?
C4 Nd1 B1 92.6(5) 2 2 ?
C4 Nd1 B1 92.6(5) . . ?
C4 Nd1 B1 127.0(6) . 2 ?
C4 Nd1 B1 127.0(6) 2 . ?
C4 Nd1 H1A 84(3) . . ?
C4 Nd1 H1A 118(2) 2 . ?
B1 Nd1 P1 92.8(4) 2 . ?
B1 Nd1 P1 86.9(4) 2 2 ?
B1 Nd1 P1 86.9(4) . . ?
B1 Nd1 P1 92.8(4) . 2 ?
B1 Nd1 C1 84.4(6) . 2 ?
B1 Nd1 C1 119.6(6) . . ?
B1 Nd1 C1 119.6(6) 2 2 ?
B1 Nd1 C1 84.4(6) 2 . ?
B1 Nd1 B1 84.4(8) . 2 ?
B1 Nd1 H1A 106.6(14) 2 . ?
B1 Nd1 H1A 23.0(7) . . ?
P2 Nd2 P2 86.9(4) . 2 ?
P2 Nd2 H1C 115(2) . . ?
P2 Nd2 H1C 139.4(16) 2 . ?
C13 Nd2 P2 98.4(5) . 2 ?
C13 Nd2 P2 33.9(5) 2 2 ?
C13 Nd2 P2 98.4(5) 2 . ?
C13 Nd2 P2 33.9(5) . . ?
C13 Nd2 C13 123.8(10) . 2 ?
C13 Nd2 C14 148.2(8) 2 . ?
C13 Nd2 C14 28.2(3) . . ?
C13 Nd2 C14 28.2(3) 2 2 ?
C13 Nd2 C14 148.2(8) . 2 ?
C13 Nd2 C15 48.0(4) 2 2 ?
C13 Nd2 C15 48.0(4) . . ?
C13 Nd2 C15 137.0(6) . 2 ?
C13 Nd2 C15 136.9(6) 2 . ?
C13 Nd2 C16 109.6(6) 2 . ?
C13 Nd2 C16 109.6(6) . 2 ?
C13 Nd2 C16 51.5(6) . . ?
C13 Nd2 C16 51.5(6) 2 2 ?
C13 Nd2 B1 129.5(6) 2 . ?
C13 Nd2 B1 94.5(7) . . ?
C13 Nd2 B1 129.5(6) . 2 ?
C13 Nd2 B1 94.5(7) 2 2 ?
C13 Nd2 H1C 146(2) 2 . ?
C13 Nd2 H1C 87(3) . . ?
C14 Nd2 P2 126.6(5) . 2 ?
C14 Nd2 P2 49.8(5) 2 2 ?
C14 Nd2 P2 49.8(5) . . ?
C14 Nd2 P2 126.6(5) 2 . ?
C14 Nd2 C14 176.2(9) 2 . ?
C14 Nd2 C15 153.7(3) . 2 ?
C14 Nd2 C15 26.8(2) . . ?
C14 Nd2 C15 26.8(2) 2 2 ?
C14 Nd2 C15 153.7(3) 2 . ?
C14 Nd2 C16 46.2(4) 2 2 ?
C14 Nd2 C16 132.2(5) . 2 ?
C14 Nd2 C16 46.2(4) . . ?
C14 Nd2 C16 132.2(5) 2 . ?
C14 Nd2 B1 79.9(6) 2 2 ?
C14 Nd2 B1 103.1(6) 2 . ?
C14 Nd2 B1 103.1(6) . 2 ?
C14 Nd2 B1 79.9(6) . . ?
C14 Nd2 H1C 65(2) . . ?
C14 Nd2 H1C 118(2) 2 . ?
C15 Nd2 P2 50.3(5) . . ?
C15 Nd2 P2 137.2(5) . 2 ?
C15 Nd2 P2 137.2(4) 2 . ?
C15 Nd2 P2 50.3(5) 2 2 ?
C15 Nd2 C15 172.6(8) 2 . ?
C15 Nd2 C16 157.5(5) . 2 ?
C15 Nd2 C16 157.5(6) 2 . ?
C15 Nd2 C16 27.8(2) 2 2 ?
C15 Nd2 C16 27.8(2) . . ?
C15 Nd2 B1 81.7(6) 2 . ?
C15 Nd2 B1 92.6(6) 2 2 ?
C15 Nd2 B1 92.6(6) . . ?
C15 Nd2 B1 81.7(6) . 2 ?
C15 Nd2 H1C 100.4(18) 2 . ?
C15 Nd2 H1C 73.4(17) . . ?
C16 Nd2 P2 32.8(5) . . ?
C16 Nd2 P2 113.5(5) 2 . ?
C16 Nd2 P2 113.5(5) . 2 ?
C16 Nd2 P2 32.8(5) 2 2 ?
C16 Nd2 C16 144.6(10) 2 . ?
C16 Nd2 H1C 101.1(16) . . ?
C16 Nd2 H1C 107.8(15) 2 . ?
B1 Nd2 P2 119.4(4) 2 . ?
B1 Nd2 P2 127.5(5) 2 2 ?
B1 Nd2 P2 127.5(5) . . ?
B1 Nd2 P2 119.4(4) . 2 ?
B1 Nd2 C16 87.4(6) . 2 ?
B1 Nd2 C16 120.4(6) . . ?
B1 Nd2 C16 87.4(6) 2 . ?
B1 Nd2 C16 120.4(6) 2 2 ?
B1 Nd2 B1 81.6(8) . 2 ?
B1 Nd2 H1C 73(3) 2 . ?
B1 Nd2 H1C 20.4(13) . . ?
C1 P1 Nd1 68.7(7) . . ?
C4 P1 Nd1 65.5(8) . . ?
C4 P1 C1 90.1(8) . . ?
C13 P2 Nd2 66.6(10) . . ?
C16 P2 Nd2 72.6(10) . . ?
C16 P2 C13 95.8(11) . . ?
P1 C1 Nd1 76.3(7) . . ?
C2 C1 Nd1 68.1(12) . . ?
C2 C1 P1 109.5(10) . . ?
C2 C1 C5 126.9(15) . . ?
C5 C1 Nd1 128.6(13) . . ?
C5 C1 P1 123.1(13) . . ?
Nd1 C2 H2 107.9 . . ?
C1 C2 Nd1 84.1(13) . . ?
C1 C2 H2 122.8 . . ?
C3 C2 Nd1 76.7(12) . . ?
C3 C2 C1 114.3(10) . . ?
C3 C2 H2 122.8 . . ?
Nd1 C3 H3 115.9 . . ?
C2 C3 Nd1 74.4(12) . . ?
C2 C3 H3 122.9 . . ?
C2 C3 C4 114.2(10) . . ?
C4 C3 Nd1 78.1(14) . . ?
C4 C3 H3 122.9 . . ?
P1 C4 Nd1 80.3(8) . . ?
C3 C4 Nd1 73.4(13) . . ?
C3 C4 P1 111.3(11) . . ?
C3 C4 C9 125.1(17) . . ?
C9 C4 Nd1 125.8(14) . . ?
C9 C4 P1 121.8(13) . . ?
C6 C5 C1 104.1(15) . . ?
C6 C5 C7 109.2(12) . . ?
C6 C5 C8 108.6(11) . . ?
C7 C5 C1 112.9(14) . . ?
C8 C5 C1 113.6(15) . . ?
C8 C5 C7 108.2(11) . . ?
C5 C6 H6A 109.5 . . ?
C5 C6 H6B 109.5 . . ?
C5 C6 H6C 109.5 . . ?
H6A C6 H6B 109.5 . . ?
H6A C6 H6C 109.5 . . ?
H6B C6 H6C 109.5 . . ?
C5 C7 H7A 109.5 . . ?
C5 C7 H7B 109.5 . . ?
C5 C7 H7C 109.5 . . ?
H7A C7 H7B 109.5 . . ?
H7A C7 H7C 109.5 . . ?
H7B C7 H7C 109.5 . . ?
C5 C8 H8A 109.5 . . ?
C5 C8 H8B 109.5 . . ?
C5 C8 H8C 109.5 . . ?
H8A C8 H8B 109.5 . . ?
H8A C8 H8C 109.5 . . ?
H8B C8 H8C 109.5 . . ?
C10 C9 C4 113.7(16) . . ?
C11 C9 C4 108.5(16) . . ?
C11 C9 C10 106.5(12) . . ?
C12 C9 C4 111.4(16) . . ?
C12 C9 C10 108.3(12) . . ?
C12 C9 C11 108.1(12) . . ?
C9 C10 H10A 109.5 . . ?
C9 C10 H10B 109.5 . . ?
C9 C10 H10C 109.5 . . ?
H10A C10 H10B 109.5 . . ?
H10A C10 H10C 109.5 . . ?
H10B C10 H10C 109.5 . . ?
C9 C11 H11A 109.5 . . ?
C9 C11 H11B 109.5 . . ?
C9 C11 H11C 109.5 . . ?
H11A C11 H11B 109.5 . . ?
H11A C11 H11C 109.5 . . ?
H11B C11 H11C 109.5 . . ?
C9 C12 H12A 109.5 . . ?
C9 C12 H12B 109.5 . . ?
C9 C12 H12C 109.5 . . ?
H12A C12 H12B 109.5 . . ?
H12A C12 H12C 109.5 . . ?
H12B C12 H12C 109.5 . . ?
P2 C13 Nd2 79.5(10) . . ?
C14 C13 Nd2 77.0(15) . . ?
C14 C13 P2 105.8(13) . . ?
C14 C13 C17 119.2(19) . . ?
C17 C13 Nd2 124.9(16) . . ?
C17 C13 P2 131.8(17) . . ?
Nd2 C14 H14 115.3 . . ?
C13 C14 Nd2 74.8(16) . . ?
C13 C14 H14 121.0 . . ?
C15 C14 Nd2 79.8(13) . . ?
C15 C14 C13 118.1(12) . . ?
C15 C14 H14 121.0 . . ?
Nd2 C15 H15 115.5 . . ?
C14 C15 Nd2 73.4(13) . . ?
C14 C15 H15 123.9 . . ?
C14 C15 C16 112.1(11) . . ?
C16 C15 Nd2 78.7(15) . . ?
C16 C15 H15 123.9 . . ?
P2 C16 Nd2 74.6(10) . . ?
C15 C16 Nd2 73.5(14) . . ?
C15 C16 P2 107.9(13) . . ?
C15 C16 C21 117.9(19) . . ?
C21 C16 Nd2 132.0(16) . . ?
C21 C16 P2 131.5(16) . . ?
C18 C17 C13 118(4) . . ?
C18 C17 C19 107.0(14) . . ?
C18 C17 C20 107.2(15) . . ?
C19 C17 C13 116(2) . . ?
C20 C17 C13 102(3) . . ?
C20 C17 C19 106.8(14) . . ?
C18A C17 C13 107.4(19) . . ?
C18A C17 C19A 110.1(13) . . ?
C18A C17 C20A 111.0(13) . . ?
C19A C17 C13 112(2) . . ?
C19A C17 C20A 109.9(13) . . ?
C20A C17 C13 106.4(19) . . ?
C16 C21 C22 105.6(17) . . ?
C23 C21 C16 116.4(19) . . ?
C23 C21 C22 108.2(12) . . ?
C23 C21 C24 110.2(13) . . ?
C24 C21 C16 108.9(18) . . ?
C24 C21 C22 107.0(12) . . ?
C22A C21 C16 112(3) . . ?
C22A C21 C23A 107.4(14) . . ?
C23A C21 C16 109.4(18) . . ?
C24A C21 C16 110(3) . . ?
C24A C21 C22A 108.9(15) . . ?
C24A C21 C23A 108.3(15) . . ?
Nd1 B1 Nd2 97.0(5) . . ?
Nd1 B1 H1A 56(6) . . ?
Nd1 B1 H1B 166(6) . . ?
Nd1 B1 H1D 79(5) . . ?
Nd1 B1 H1C 76(6) . . ?
Nd2 B1 H1A 149(6) . . ?
Nd2 B1 H1B 96(6) . . ?
Nd2 B1 H1D 76(6) . . ?
Nd2 B1 H1C 44(6) . . ?
H1A B1 H1B 110.1(18) . . ?
H1A B1 H1D 108.9(18) . . ?
H1A B1 H1C 109.9(18) . . ?
H1B B1 H1D 109.0(18) . . ?
H1B B1 H1C 110.0(18) . . ?
H1D B1 H1C 108.9(18) . . ?
C17 C18 H18A 109.5 . . ?
C17 C18 H18B 109.5 . . ?
C17 C18 H18C 109.5 . . ?
H18A C18 H18B 109.5 . . ?
H18A C18 H18C 109.5 . . ?
H18B C18 H18C 109.5 . . ?
C17 C19 H19A 109.5 . . ?
C17 C19 H19B 109.5 . . ?
C17 C19 H19C 109.5 . . ?
H19A C19 H19B 109.5 . . ?
H19A C19 H19C 109.5 . . ?
H19B C19 H19C 109.5 . . ?
C17 C20 H20A 109.5 . . ?
C17 C20 H20B 109.5 . . ?
C17 C20 H20C 109.5 . . ?
H20A C20 H20B 109.5 . . ?
H20A C20 H20C 109.5 . . ?
H20B C20 H20C 109.5 . . ?
C21 C22 H22A 109.5 . . ?
C21 C22 H22B 109.5 . . ?
C21 C22 H22C 109.5 . . ?
H22A C22 H22B 109.5 . . ?
H22A C22 H22C 109.5 . . ?
H22B C22 H22C 109.5 . . ?
C21 C23 H23C 109.5 . . ?
C21 C23 H23B 109.5 . . ?
C21 C23 H23A 109.5 . . ?
H23C C23 H23B 109.5 . . ?
H23C C23 H23A 109.5 . . ?
H23B C23 H23A 109.5 . . ?
C21 C24 H24A 109.5 . . ?
C21 C24 H24B 109.5 . . ?
C21 C24 H24C 109.5 . . ?
H24A C24 H24B 109.5 . . ?
H24A C24 H24C 109.5 . . ?
H24B C24 H24C 109.5 . . ?
C17 C18A H18D 109.5 . . ?
C17 C18A H18E 109.5 . . ?
C17 C18A H18F 109.5 . . ?
H18D C18A H18E 109.5 . . ?
H18D C18A H18F 109.5 . . ?
H18E C18A H18F 109.5 . . ?
C17 C19A H19D 109.5 . . ?
C17 C19A H19E 109.5 . . ?
C17 C19A H19F 109.5 . . ?
H19D C19A H19E 109.5 . . ?
H19D C19A H19F 109.5 . . ?
H19E C19A H19F 109.5 . . ?
C17 C20A H20D 109.5 . . ?
C17 C20A H20E 109.5 . . ?
C17 C20A H20F 109.5 . . ?
H20D C20A H20E 109.5 . . ?
H20D C20A H20F 109.5 . . ?
H20E C20A H20F 109.5 . . ?
C21 C22A H22D 109.5 . . ?
C21 C22A H22E 109.5 . . ?
C21 C22A H22F 109.5 . . ?
H22D C22A H22E 109.5 . . ?
H22D C22A H22F 109.5 . . ?
H22E C22A H22F 109.5 . . ?
C21 C23A H23D 109.5 . . ?
C21 C23A H23E 109.5 . . ?
C21 C23A H23F 109.5 . . ?
H23D C23A H23E 109.5 . . ?
H23D C23A H23F 109.5 . . ?
H23E C23A H23F 109.5 . . ?
C21 C24A H24D 109.5 . . ?
C21 C24A H24E 109.5 . . ?
C21 C24A H24F 109.5 . . ?
H24D C24A H24E 109.5 . . ?
H24D C24A H24F 109.5 . . ?
H24E C24A H24F 109.5 . . ?

loop_
_geom_bond_atom_site_label_1
_geom_bond_atom_site_label_2
_geom_bond_distance
_geom_bond_site_symmetry_2
_geom_bond_publ_flag
Nd1 P1 3.077(6) . ?
Nd1 P1 3.077(6) 2 ?
Nd1 C1 2.95(2) 2 ?
Nd1 C1 2.95(2) . ?
Nd1 C2 2.75(2) . ?
Nd1 C2 2.75(2) 2 ?
Nd1 C3 2.78(2) 2 ?
Nd1 C3 2.78(2) . ?
Nd1 C4 2.84(2) 2 ?
Nd1 C4 2.84(2) . ?
Nd1 B1 2.86(2) 2 ?
Nd1 B1 2.86(2) . ?
Nd1 H1A 2.42(11) . ?
Nd2 P2 3.019(11) . ?
Nd2 P2 3.019(11) 2 ?
Nd2 C13 2.82(3) 2 ?
Nd2 C13 2.82(3) . ?
Nd2 C14 2.84(2) 2 ?
Nd2 C14 2.84(2) . ?
Nd2 C15 2.92(2) 2 ?
Nd2 C15 2.92(2) . ?
Nd2 C16 2.99(3) . ?
Nd2 C16 2.99(3) 2 ?
Nd2 B1 2.94(2) . ?
Nd2 B1 2.94(2) 2 ?
Nd2 H1C 2.26(11) . ?
P1 C1 1.814(19) . ?
P1 C4 1.75(2) . ?
P2 C13 1.71(3) . ?
P2 C16 1.70(3) . ?
C1 C2 1.383(10) . ?
C1 C5 1.52(2) . ?
C2 H2 0.9500 . ?
C2 C3 1.381(9) . ?
C3 H3 0.9500 . ?
C3 C4 1.385(10) . ?
C4 C9 1.53(2) . ?
C5 C6 1.478(14) . ?
C5 C7 1.497(14) . ?
C5 C8 1.493(13) . ?
C6 H6A 0.9800 . ?
C6 H6B 0.9800 . ?
C6 H6C 0.9800 . ?
C7 H7A 0.9800 . ?
C7 H7B 0.9800 . ?
C7 H7C 0.9800 . ?
C8 H8A 0.9800 . ?
C8 H8B 0.9800 . ?
C8 H8C 0.9800 . ?
C9 C10 1.500(14) . ?
C9 C11 1.500(14) . ?
C9 C12 1.479(14) . ?
C10 H10A 0.9800 . ?
C10 H10B 0.9800 . ?
C10 H10C 0.9800 . ?
C11 H11A 0.9800 . ?
C11 H11B 0.9800 . ?
C11 H11C 0.9800 . ?
C12 H12A 0.9800 . ?
C12 H12B 0.9800 . ?
C12 H12C 0.9800 . ?
C13 C14 1.382(10) . ?
C13 C17 1.59(3) . ?
C14 H14 0.9500 . ?
C14 C15 1.340(9) . ?
C15 H15 0.9500 . ?
C15 C16 1.421(9) . ?
C16 C21 1.50(3) . ?
C17 C18 1.496(16) . ?
C17 C19 1.499(16) . ?
C17 C20 1.498(16) . ?
C17 C18A 1.471(15) . ?
C17 C19A 1.476(14) . ?
C17 C20A 1.477(14) . ?
C21 C22 1.503(14) . ?
C21 C23 1.474(14) . ?
C21 C24 1.482(15) . ?
C21 C22A 1.490(16) . ?
C21 C23A 1.491(14) . ?
C21 C24A 1.482(16) . ?
B1 H1A 1.14(2) . ?
B1 H1B 1.14(2) . ?
B1 H1D 1.16(2) . ?
B1 H1C 1.14(2) . ?
C18 H18A 0.9800 . ?
C18 H18B 0.9800 . ?
C18 H18C 0.9800 . ?
C19 H19A 0.9800 . ?
C19 H19B 0.9800 . ?
C19 H19C 0.9800 . ?
C20 H20A 0.9800 . ?
C20 H20B 0.9800 . ?
C20 H20C 0.9800 . ?
C22 H22A 0.9800 . ?
C22 H22B 0.9800 . ?
C22 H22C 0.9800 . ?
C23 H23C 0.9800 . ?
C23 H23B 0.9800 . ?
C23 H23A 0.9800 . ?
C24 H24A 0.9800 . ?
C24 H24B 0.9800 . ?
C24 H24C 0.9800 . ?
C18A H18D 0.9800 . ?
C18A H18E 0.9800 . ?
C18A H18F 0.9800 . ?
C19A H19D 0.9800 . ?
C19A H19E 0.9800 . ?
C19A H19F 0.9800 . ?
C20A H20D 0.9800 . ?
C20A H20E 0.9800 . ?
C20A H20F 0.9800 . ?
C22A H22D 0.9800 . ?
C22A H22E 0.9800 . ?
C22A H22F 0.9800 . ?
C23A H23D 0.9800 . ?
C23A H23E 0.9800 . ?
C23A H23F 0.9800 . ?
C24A H24D 0.9800 . ?
C24A H24E 0.9800 . ?
C24A H24F 0.9800 . ?

loop_
_geom_torsion_atom_site_label_1
_geom_torsion_atom_site_label_2
_geom_torsion_atom_site_label_3
_geom_torsion_atom_site_label_4
_geom_torsion
_geom_torsion_site_symmetry_1
_geom_torsion_site_symmetry_2
_geom_torsion_site_symmetry_3
_geom_torsion_site_symmetry_4
_geom_torsion_publ_flag
Nd1 P1 C1 C2 -60.5(15) . . . . ?
Nd1 P1 C1 C5 127.4(18) . . . . ?
Nd1 P1 C4 C3 67.8(17) . . . . ?
Nd1 P1 C4 C9 -126.4(19) . . . . ?
Nd1 C1 C2 C3 -72.5(17) . . . . ?
Nd1 C1 C5 C6 -172.0(12) . . . . ?
Nd1 C1 C5 C7 69.6(18) . . . . ?
Nd1 C1 C5 C8 -54.0(19) . . . . ?
Nd1 C2 C3 C4 -69(2) . . . . ?
Nd1 C3 C4 P1 -72.2(14) . . . . ?
Nd1 C3 C4 C9 122(2) . . . . ?
Nd1 C4 C9 C10 -72.3(18) . . . . ?
Nd1 C4 C9 C11 169.4(13) . . . . ?
Nd1 C4 C9 C12 50.5(19) . . . . ?
Nd2 P2 C13 C14 -73.1(19) . . . . ?
Nd2 P2 C13 C17 128(3) . . . . ?
Nd2 P2 C16 C15 66.5(18) . . . . ?
Nd2 P2 C16 C21 -133(3) . . . . ?
Nd2 C13 C14 C15 -69(2) . . . . ?
Nd2 C13 C17 C18 45(5) . . . . ?
Nd2 C13 C17 C19 -84(4) . . . . ?
Nd2 C13 C17 C20 161(4) . . . . ?
Nd2 C13 C17 C18A 91(2) . . . . ?
Nd2 C13 C17 C19A -30(2) . . . . ?
Nd2 C13 C17 C20A -150.0(17) . . . . ?
Nd2 C14 C15 C16 -70(2) . . . . ?
Nd2 C15 C16 P2 -67.3(15) . . . . ?
Nd2 C15 C16 C21 129(2) . . . . ?
Nd2 C16 C21 C22 -91.0(19) . . . . ?
Nd2 C16 C21 C23 29(2) . . . . ?
Nd2 C16 C21 C24 154.4(16) . . . . ?
Nd2 C16 C21 C22A -33(3) . . . . ?
Nd2 C16 C21 C23A 86(2) . . . . ?
Nd2 C16 C21 C24A -155(3) . . . . ?
P1 C1 C2 Nd1 65.7(12) . . . . ?
P1 C1 C2 C3 -7(3) . . . . ?
P1 C1 C5 C6 88.8(18) . . . . ?
P1 C1 C5 C7 -29(2) . . . . ?
P1 C1 C5 C8 -153.2(14) . . . . ?
P1 C4 C9 C10 29(2) . . . . ?
P1 C4 C9 C11 -89(2) . . . . ?
P1 C4 C9 C12 152.3(16) . . . . ?
P2 C13 C14 Nd2 75.0(14) . . . . ?
P2 C13 C14 C15 6(3) . . . . ?
P2 C13 C17 C18 -65(5) . . . . ?
P2 C13 C17 C19 167(4) . . . . ?
P2 C13 C17 C20 52(4) . . . . ?
P2 C13 C17 C18A -18(3) . . . . ?
P2 C13 C17 C19A -139(2) . . . . ?
P2 C13 C17 C20A 101(3) . . . . ?
P2 C16 C21 C22 18(3) . . . . ?
P2 C16 C21 C23 138(2) . . . . ?
P2 C16 C21 C24 -97(3) . . . . ?
P2 C16 C21 C22A 76(3) . . . . ?
P2 C16 C21 C23A -165(3) . . . . ?
P2 C16 C21 C24A -46(3) . . . . ?
C1 P1 C4 Nd1 -66.4(8) . . . . ?
C1 P1 C4 C3 1(2) . . . . ?
C1 P1 C4 C9 167.2(19) . . . . ?
C1 C2 C3 Nd1 77.1(18) . . . . ?
C1 C2 C3 C4 8(3) . . . . ?
C2 C1 C5 C6 -82(2) . . . . ?
C2 C1 C5 C7 160(2) . . . . ?
C2 C1 C5 C8 36(3) . . . . ?
C2 C3 C4 Nd1 66.7(18) . . . . ?
C2 C3 C4 P1 -6(3) . . . . ?
C2 C3 C4 C9 -171(2) . . . . ?
C3 C4 C9 C10 -167(2) . . . . ?
C3 C4 C9 C11 75(3) . . . . ?
C3 C4 C9 C12 -44(3) . . . . ?
C4 P1 C1 Nd1 63.5(8) . . . . ?
C4 P1 C1 C2 3.0(18) . . . . ?
C4 P1 C1 C5 -169.1(18) . . . . ?
C5 C1 C2 Nd1 -123(2) . . . . ?
C5 C1 C2 C3 165(2) . . . . ?
C13 P2 C16 Nd2 -63.2(11) . . . . ?
C13 P2 C16 C15 3(2) . . . . ?
C13 P2 C16 C21 164(3) . . . . ?
C13 C14 C15 Nd2 67(2) . . . . ?
C13 C14 C15 C16 -4(4) . . . . ?
C14 C13 C17 C18 139(5) . . . . ?
C14 C13 C17 C19 11(5) . . . . ?
C14 C13 C17 C20 -105(4) . . . . ?
C14 C13 C17 C18A -175(2) . . . . ?
C14 C13 C17 C19A 64(3) . . . . ?
C14 C13 C17 C20A -56(3) . . . . ?
C14 C15 C16 Nd2 66.7(19) . . . . ?
C14 C15 C16 P2 -1(3) . . . . ?
C14 C15 C16 C21 -164(2) . . . . ?
C15 C16 C21 C22 177(2) . . . . ?
C15 C16 C21 C23 -63(3) . . . . ?
C15 C16 C21 C24 62(3) . . . . ?
C15 C16 C21 C22A -125(3) . . . . ?
C15 C16 C21 C23A -6(3) . . . . ?
C15 C16 C21 C24A 113(3) . . . . ?
C16 P2 C13 Nd2 68.2(11) . . . . ?
C16 P2 C13 C14 -5(2) . . . . ?
C16 P2 C13 C17 -164(3) . . . . ?
C17 C13 C14 Nd2 -123(2) . . . . ?
C17 C13 C14 C15 168(2) . . . . ?

loop_
_exptl_oxdiff_crystal_face_indexfrac_h
_exptl_oxdiff_crystal_face_indexfrac_k
_exptl_oxdiff_crystal_face_indexfrac_l
_exptl_oxdiff_crystal_face_x
_exptl_oxdiff_crystal_face_y
_exptl_oxdiff_crystal_face_z
14.0003 -13.0000 -15.0002 0.2443 0.9540 0.1466
2.9997 -17.9995 3.9992 0.8651 0.4768 0.2132
1.0002 17.9995 -1.9991 -0.8809 -0.4657 -0.0549
22.9994 0.0001 16.0001 -0.0274 -0.0453 1.0001
-20.9995 10.9997 -8.9997 -0.4108 -0.4179 -0.8283
-15.0005 10.0001 19.9999 -0.0229 -1.0019 -0.0689
11.0006 -10.0001 -22.0000 0.0387 0.9908 -0.0894
-14.0004 -13.9993 12.9990 0.9905 -0.1120 -0.1198
